data_8104086
loop_
_publ_author_name
'Ozawa, T.'
'Nowacki, W.'

_publ_section_title
;
 The crystal structure of, and the bismuth-copper distribution in
 synthetic cuprobismuthite
;
_journal_name_full
;
Zeitschrift fuer Kristallographie, Kristallgeometrie, Kristallphysik, 
Kristallchemie (-144,1977)
;
_journal_page_first 161
_journal_page_last 176
_journal_volume 142
_journal_year 1975
_chemical_formula_sum 'Bi3.14 Cu2.58 S6'
_chemical_name_systematic 'Cu2.58 Bi3.14 S6'
_space_group_IT_number 12
_symmetry_space_group_name_Hall '-C 2y'
_symmetry_space_group_name_H-M 'C 1 2/m 1'
_cell_angle_alpha 90
_cell_angle_beta 100.18
_cell_angle_gamma 90
_cell_formula_units_Z 4
_cell_length_a 17.52
_cell_length_b 3.926
_cell_length_c 15.261
_cell_volume 1033.180
_citation_journal_id_ASTM ZEKGAX
_cod_data_source_file Ozawa_ZEKGAX_1975_640.cif
_cod_data_source_block Bi3.14Cu2.58S6
_cod_original_cell_volume 1033.18
_cod_database_code 8104086

loop_
_symmetry_equiv_pos_as_xyz
x,y,z
-x,y,-z
-x,-y,-z
x,-y,z
x+1/2,y+1/2,z
-x+1/2,y+1/2,-z
-x+1/2,-y+1/2,-z
x+1/2,-y+1/2,z

loop_
_atom_site_label
_atom_site_type_symbol
_atom_site_fract_x
_atom_site_fract_y
_atom_site_fract_z
_atom_site_occupancy
_atom_site_U_iso_or_equiv
S6 S-2 0.1612 0.5 0.4931 1 0.0
Cu2 Cu+1 0.0868 0 0.4772 1 0.0
S2 S-2 0.4873 0.5 0.1245 1 0.0
S4 S-2 0.1528 0 0.2887 1 0.0
Bi3 Bi+3 0.49227 0 0.28075 1 0.0
Cu1 Cu+1 0.1598 0 0.1432 1 0.0
Bi1 Bi+3 0 0.5 0 0.679 0.0
S3 S-2 0.3404 0 0.2175 1 0.0
Cu5 Cu+1 0.378 0 0.07 0.07 0.0
S1 S-2 0.1639 0.5 0.061 1 0.0
Bi2 Bi+3 0.33342 0.5 0.09025 0.803 0.0
S5 S-2 0.4649 0.5 0.3867 1 0.0
Cu4 Cu+1 0.2962 0.5 0.1532 0.2 0.0
Cu3 Cu+1 0.046 0.5 0.0857 0.34 0.0
Bi4 Bi+3 0.24447 0.5 0.37089 1 0.0
